data_1556014
loop_
_publ_author_name
'Halli, Juliette'
'Bolte, Michael'
'Bats, Jan'
'Manolikakes, Georg'

_publ_section_title
;
 Modular Two-Step Approach for the Stereodivergent Synthesis of
 1,3-Diamines with Three Continuous Stereocenters.
;
_journal_issue 3
_journal_name_full 'Organic letters'
_journal_page_first 674
_journal_page_last 677
_journal_paper_doi 10.1021/acs.orglett.6b03841
_journal_volume 19
_journal_year 2017
_chemical_formula_moiety 'C29 H28 N2 O3 S'
_chemical_formula_sum 'C29 H28 N2 O3 S'
_chemical_formula_weight 484.59
_space_group_crystal_system monoclinic
_space_group_IT_number 14
_space_group_name_Hall '-P 2ybc'
_space_group_name_H-M_alt 'P 1 21/c 1'
_atom_sites_solution_hydrogens mixed
_audit_creation_method SHELXL-2014/7
_cell_angle_alpha 90
_cell_angle_beta 98.7924(9)
_cell_angle_gamma 90
_cell_formula_units_Z 4
_cell_length_a 8.6571(3)
_cell_length_b 29.4500(7)
_cell_length_c 10.2183(3)
_cell_measurement_reflns_used 9882
_cell_measurement_temperature 293(2)
_cell_measurement_theta_max 69.08
_cell_measurement_theta_min 4.63
_cell_volume 2574.56(13)
_computing_cell_refinement 'APEX2 (Bruker, 2004)'
_computing_data_collection 'APEX2 (Bruker, 2004)'
_computing_data_reduction 'SAINT (Bruker, 1998)'
_computing_molecular_graphics 'XP in SHELXTL-Plus (Sheldrick, 2008)'
_computing_structure_refinement 'SHELXL-2014/7 (Sheldrick, 2014)'
_diffrn_ambient_temperature 293(2)
_diffrn_measured_fraction_theta_full 0.980
_diffrn_measured_fraction_theta_max 0.962
_diffrn_measurement_device_type 'APEX2 CCD three-circle diffractometer'
_diffrn_measurement_method \w
_diffrn_radiation_type CuK\a
_diffrn_radiation_wavelength 1.54178
_diffrn_reflns_av_R_equivalents 0.0366
_diffrn_reflns_av_unetI/netI 0.0198
_diffrn_reflns_Laue_measured_fraction_full 0.980
_diffrn_reflns_Laue_measured_fraction_max 0.962
_diffrn_reflns_limit_h_max 10
_diffrn_reflns_limit_h_min -9
_diffrn_reflns_limit_k_max 35
_diffrn_reflns_limit_k_min -35
_diffrn_reflns_limit_l_max 11
_diffrn_reflns_limit_l_min -12
_diffrn_reflns_number 36765
_diffrn_reflns_point_group_measured_fraction_full 0.980
_diffrn_reflns_point_group_measured_fraction_max 0.962
_diffrn_reflns_theta_full 68.000
_diffrn_reflns_theta_max 69.960
_diffrn_reflns_theta_min 3.001
_diffrn_source 'Incoatec I\mS microfocus X-ray source'
_exptl_absorpt_coefficient_mu 1.376
_exptl_absorpt_correction_T_max 1.000
_exptl_absorpt_correction_T_min 0.808
_exptl_absorpt_correction_type multi-scan
_exptl_absorpt_process_details 'SADABS (Sheldrick, 2003)'
_exptl_crystal_colour colourless
_exptl_crystal_density_diffrn 1.250
_exptl_crystal_description block
_exptl_crystal_F_000 1024
_exptl_crystal_size_max 0.220
_exptl_crystal_size_mid 0.190
_exptl_crystal_size_min 0.180
_refine_diff_density_max 0.259
_refine_diff_density_min -0.243
_refine_diff_density_rms 0.043
_refine_ls_extinction_method none
_refine_ls_goodness_of_fit_ref 1.065
_refine_ls_hydrogen_treatment mixed
_refine_ls_matrix_type full
_refine_ls_number_parameters 325
_refine_ls_number_reflns 4702
_refine_ls_number_restraints 2
_refine_ls_restrained_S_all 1.065
_refine_ls_R_factor_all 0.0513
_refine_ls_R_factor_gt 0.0490
_refine_ls_shift/su_max 0.002
_refine_ls_shift/su_mean 0.000
_refine_ls_structure_factor_coef Fsqd
_refine_ls_weighting_details 'w=1/[\s^2^(Fo^2^)+(0.0869P)^2^+0.6522P] where P=(Fo^2^+2Fc^2^)/3'
_refine_ls_weighting_scheme calc
_refine_ls_wR_factor_gt 0.1449
_refine_ls_wR_factor_ref 0.1471
_reflns_Friedel_coverage 0.000
_reflns_number_gt 4328
_reflns_number_total 4702
_reflns_threshold_expression 'I > 2\s(I)'
_cod_data_source_file 8a.cif
_cod_data_source_block ma68
_cod_original_sg_symbol_H-M 'P 21/c'
_cod_database_code 1556014
_shelx_shelxl_version_number 2014/7
_shelx_space_group_comment
; 
The symmetry employed for this shelxl refinement is uniquely defined 
by the following loop, which should always be used as a source of 
symmetry information in preference to the above space-group names. 
They are only intended as comments. 
;
_shelx_estimated_absorpt_t_min 0.752
_shelx_estimated_absorpt_t_max 0.790

loop_
_space_group_symop_operation_xyz
'x, y, z'
'-x, y+1/2, -z+1/2'
'-x, -y, -z'
'x, -y-1/2, z-1/2'

loop_
_atom_site_label
_atom_site_type_symbol
_atom_site_fract_x
_atom_site_fract_y
_atom_site_fract_z
_atom_site_U_iso_or_equiv
_atom_site_adp_type
_atom_site_occupancy
_atom_site_site_symmetry_order
_atom_site_calc_flag
_atom_site_refinement_flags_posn
_atom_site_refinement_flags_adp
N1 N 0.44445(18) 0.73908(5) 0.57486(14) 0.0484(3) Uani 1 1 d D .
H1 H 0.424(2) 0.7447(7) 0.6543(12) 0.060(6) Uiso 1 1 d D .
N2 N 0.56849(18) 0.59424(5) 0.79348(15) 0.0527(4) Uani 1 1 d D .
H2 H 0.490(2) 0.5984(8) 0.838(2) 0.076(7) Uiso 1 1 d D .
O1 O 0.37002(17) 0.75062(5) 0.35744(12) 0.0604(4) Uani 1 1 d . .
O2 O 0.7964(2) 0.56141(7) 0.77887(16) 0.0917(6) Uani 1 1 d . .
C1 C 0.3717(2) 0.76314(5) 0.47236(16) 0.0458(4) Uani 1 1 d . .
C2 C 0.5157(2) 0.69509(5) 0.55425(16) 0.0454(4) Uani 1 1 d . .
H2A H 0.4424 0.6783 0.4892 0.054 Uiso 1 1 calc R U
C3 C 0.5314(2) 0.66867(5) 0.68692(16) 0.0467(4) Uani 1 1 d . .
H3 H 0.4322 0.6723 0.7209 0.056 Uiso 1 1 calc R U
C4 C 0.5530(2) 0.61751(6) 0.66497(16) 0.0458(4) Uani 1 1 d . .
H4 H 0.6513 0.6134 0.6298 0.055 Uiso 1 1 calc R U
C5 C 0.6887(2) 0.56792(6) 0.84031(16) 0.0479(4) Uani 1 1 d . .
C6 C 0.6595(3) 0.68692(7) 0.79311(19) 0.0661(5) Uani 1 1 d . .
H6A H 0.6437 0.7188 0.8051 0.099 Uiso 1 1 calc R U
H6B H 0.6558 0.6713 0.8750 0.099 Uiso 1 1 calc R U
H6C H 0.7597 0.6821 0.7660 0.099 Uiso 1 1 calc R U
C11 C 0.2911(2) 0.80609(6) 0.50335(18) 0.0510(4) Uani 1 1 d . .
C12 C 0.3135(3) 0.82598(7) 0.6270(2) 0.0742(6) Uani 1 1 d . .
H12 H 0.3842 0.8132 0.6947 0.089 Uiso 1 1 calc R U
C13 C 0.2320(4) 0.86468(8) 0.6511(3) 0.1022(10) Uani 1 1 d . .
H13 H 0.2484 0.8780 0.7346 0.123 Uiso 1 1 calc R U
C14 C 0.1262(4) 0.88348(9) 0.5509(4) 0.1055(11) Uani 1 1 d . .
H14 H 0.0697 0.9092 0.5674 0.127 Uiso 1 1 calc R U
C15 C 0.1043(3) 0.86426(9) 0.4269(3) 0.0930(8) Uani 1 1 d . .
H15 H 0.0343 0.8773 0.3593 0.112 Uiso 1 1 calc R U
C16 C 0.1862(3) 0.82552(7) 0.4023(2) 0.0693(6) Uani 1 1 d . .
H16 H 0.1710 0.8126 0.3183 0.083 Uiso 1 1 calc R U
C21 C 0.6681(2) 0.69962(6) 0.49882(19) 0.0564(4) Uani 1 1 d . .
C22 C 0.6976(3) 0.67060(8) 0.3994(2) 0.0778(7) Uani 1 1 d . .
H22 H 0.6240 0.6489 0.3660 0.093 Uiso 1 1 calc R U
C23 C 0.8393(5) 0.67403(13) 0.3489(4) 0.1155(13) Uani 1 1 d . .
H23 H 0.8589 0.6546 0.2815 0.139 Uiso 1 1 calc R U
C24 C 0.9492(4) 0.70584(17) 0.3982(5) 0.1295(16) Uani 1 1 d . .
H24 H 1.0430 0.7079 0.3647 0.155 Uiso 1 1 calc R U
C25 C 0.9202(4) 0.73417(15) 0.4956(4) 0.1171(12) Uani 1 1 d . .
H25 H 0.9951 0.7555 0.5297 0.140 Uiso 1 1 calc R U
C26 C 0.7798(3) 0.73181(9) 0.5454(3) 0.0817(7) Uani 1 1 d . .
H26 H 0.7605 0.7521 0.6107 0.098 Uiso 1 1 calc R U
C41 C 0.4257(2) 0.59546(6) 0.57033(17) 0.0468(4) Uani 1 1 d . .
S42 S 0.23081(5) 0.60722(2) 0.57605(5) 0.05728(18) Uani 1 1 d . .
C43 C 0.1718(2) 0.56493(7) 0.46060(18) 0.0559(4) Uani 1 1 d . .
C44 C 0.2938(2) 0.54378(7) 0.42106(19) 0.0583(5) Uani 1 1 d . .
H44 H 0.2845 0.5205 0.3589 0.070 Uiso 1 1 calc R U
C45 C 0.4382(2) 0.56101(6) 0.48489(18) 0.0523(4) Uani 1 1 d . .
H45 H 0.5340 0.5496 0.4695 0.063 Uiso 1 1 calc R U
O46 O 0.01982(18) 0.55711(6) 0.41390(16) 0.0788(5) Uani 1 1 d . .
C47 C -0.0856(3) 0.56376(10) 0.5056(3) 0.0845(7) Uani 1 1 d . .
H47A H -0.0539 0.5454 0.5828 0.127 Uiso 1 1 calc R U
H47B H -0.1890 0.5552 0.4655 0.127 Uiso 1 1 calc R U
H47C H -0.0852 0.5952 0.5307 0.127 Uiso 1 1 calc R U
C51 C 0.6868(2) 0.54716(6) 0.97374(16) 0.0496(4) Uani 1 1 d . .
C52 C 0.5852(3) 0.56026(9) 1.0572(2) 0.0795(7) Uani 1 1 d . .
H52 H 0.5138 0.5834 1.0322 0.095 Uiso 1 1 calc R U
C53 C 0.5883(4) 0.53922(12) 1.1781(2) 0.0989(9) Uani 1 1 d . .
H53 H 0.5181 0.5481 1.2336 0.119 Uiso 1 1 calc R U
C54 C 0.6934(4) 0.50548(9) 1.2173(2) 0.0855(8) Uani 1 1 d . .
H54 H 0.6954 0.4916 1.2993 0.103 Uiso 1 1 calc R U
C55 C 0.7942(4) 0.49248(10) 1.1361(3) 0.0965(9) Uani 1 1 d . .
H55 H 0.8661 0.4695 1.1624 0.116 Uiso 1 1 calc R U
C56 C 0.7915(3) 0.51308(8) 1.0133(2) 0.0788(7) Uani 1 1 d . .
H56 H 0.8610 0.5037 0.9578 0.095 Uiso 1 1 calc R U

loop_
_atom_site_aniso_label
_atom_site_aniso_U_11
_atom_site_aniso_U_22
_atom_site_aniso_U_33
_atom_site_aniso_U_23
_atom_site_aniso_U_13
_atom_site_aniso_U_12
N1 0.0632(9) 0.0417(7) 0.0404(7) 0.0015(6) 0.0086(6) 0.0069(6)
N2 0.0542(9) 0.0578(8) 0.0485(8) 0.0161(7) 0.0159(6) 0.0118(7)
O1 0.0822(9) 0.0601(7) 0.0391(6) 0.0038(5) 0.0106(6) 0.0109(6)
O2 0.0886(11) 0.1222(14) 0.0727(10) 0.0381(9) 0.0392(9) 0.0542(11)
C1 0.0512(9) 0.0422(8) 0.0447(9) 0.0058(7) 0.0095(7) -0.0009(7)
C2 0.0538(9) 0.0391(8) 0.0428(8) 0.0035(6) 0.0062(7) 0.0017(7)
C3 0.0550(9) 0.0447(8) 0.0400(8) 0.0045(6) 0.0064(7) 0.0031(7)
C4 0.0497(9) 0.0463(8) 0.0427(8) 0.0085(7) 0.0114(7) 0.0061(7)
C5 0.0542(9) 0.0455(8) 0.0444(9) 0.0024(7) 0.0088(7) 0.0052(7)
C6 0.0800(14) 0.0614(11) 0.0513(10) 0.0020(9) -0.0072(9) -0.0008(10)
C11 0.0587(10) 0.0406(8) 0.0564(10) 0.0093(7) 0.0177(8) 0.0009(7)
C12 0.1103(18) 0.0472(10) 0.0663(13) 0.0001(9) 0.0172(12) 0.0099(11)
C13 0.163(3) 0.0537(13) 0.099(2) -0.0087(13) 0.048(2) 0.0170(16)
C14 0.126(3) 0.0557(13) 0.148(3) 0.0150(16) 0.065(2) 0.0304(15)
C15 0.0852(17) 0.0723(15) 0.125(2) 0.0299(16) 0.0256(16) 0.0280(13)
C16 0.0669(13) 0.0630(12) 0.0785(14) 0.0178(10) 0.0134(10) 0.0115(10)
C21 0.0580(10) 0.0536(10) 0.0594(10) 0.0183(8) 0.0150(8) 0.0106(8)
C22 0.0901(16) 0.0711(13) 0.0804(15) 0.0174(11) 0.0396(13) 0.0220(12)
C23 0.128(3) 0.115(2) 0.123(3) 0.041(2) 0.080(2) 0.054(2)
C24 0.082(2) 0.147(3) 0.175(4) 0.075(3) 0.067(2) 0.026(2)
C25 0.0671(17) 0.139(3) 0.146(3) 0.056(3) 0.0208(18) -0.0152(18)
C26 0.0666(14) 0.0853(16) 0.0932(17) 0.0217(13) 0.0124(12) -0.0118(12)
C41 0.0520(9) 0.0418(8) 0.0488(9) 0.0083(7) 0.0146(7) 0.0049(7)
S42 0.0511(3) 0.0590(3) 0.0626(3) -0.0101(2) 0.0114(2) 0.00591(19)
C43 0.0602(11) 0.0585(10) 0.0498(10) 0.0023(8) 0.0109(8) -0.0076(8)
C44 0.0720(12) 0.0525(10) 0.0539(10) -0.0060(8) 0.0207(9) -0.0056(9)
C45 0.0582(10) 0.0491(9) 0.0535(10) -0.0003(7) 0.0206(8) 0.0039(8)
O46 0.0601(9) 0.1014(12) 0.0746(10) -0.0148(8) 0.0095(7) -0.0145(8)
C47 0.0584(13) 0.0921(17) 0.1066(19) -0.0081(14) 0.0235(12) -0.0070(12)
C51 0.0580(10) 0.0468(9) 0.0426(9) 0.0035(7) 0.0030(7) -0.0009(7)
C52 0.0931(16) 0.0960(17) 0.0521(11) 0.0146(11) 0.0201(11) 0.0277(14)
C53 0.117(2) 0.132(2) 0.0523(13) 0.0197(14) 0.0275(13) 0.0128(19)
C54 0.123(2) 0.0804(15) 0.0495(12) 0.0186(11) 0.0035(13) -0.0134(15)
C55 0.135(2) 0.0776(16) 0.0710(15) 0.0261(13) -0.0035(15) 0.0258(16)
C56 0.0969(17) 0.0768(14) 0.0619(12) 0.0167(11) 0.0095(11) 0.0303(13)

loop_
_atom_type_symbol
_atom_type_description
_atom_type_scat_dispersion_real
_atom_type_scat_dispersion_imag
_atom_type_scat_source
C C 0.0181 0.0091 'International Tables Vol C Tables 4.2.6.8 and 6.1.1.4'
H H 0.0000 0.0000 'International Tables Vol C Tables 4.2.6.8 and 6.1.1.4'
N N 0.0311 0.0180 'International Tables Vol C Tables 4.2.6.8 and 6.1.1.4'
O O 0.0492 0.0322 'International Tables Vol C Tables 4.2.6.8 and 6.1.1.4'
S S 0.3331 0.5567 'International Tables Vol C Tables 4.2.6.8 and 6.1.1.4'

loop_
_geom_angle_atom_site_label_1
_geom_angle_atom_site_label_2
_geom_angle_atom_site_label_3
_geom_angle
C1 N1 C2 120.92(14)
C1 N1 H1 119.2(15)
C2 N1 H1 116.9(14)
C5 N2 C4 123.65(15)
C5 N2 H2 121.5(16)
C4 N2 H2 114.9(16)
O1 C1 N1 121.60(16)
O1 C1 C11 121.09(15)
N1 C1 C11 117.31(15)
N1 C2 C21 112.64(14)
N1 C2 C3 107.51(13)
C21 C2 C3 113.89(14)
N1 C2 H2A 107.5
C21 C2 H2A 107.5
C3 C2 H2A 107.5
C6 C3 C4 110.94(15)
C6 C3 C2 113.69(15)
C4 C3 C2 111.11(13)
C6 C3 H3 106.9
C4 C3 H3 106.9
C2 C3 H3 106.9
N2 C4 C41 109.41(14)
N2 C4 C3 108.84(14)
C41 C4 C3 115.12(14)
N2 C4 H4 107.7
C41 C4 H4 107.7
C3 C4 H4 107.7
O2 C5 N2 121.80(16)
O2 C5 C51 121.48(16)
N2 C5 C51 116.72(15)
C3 C6 H6A 109.5
C3 C6 H6B 109.5
H6A C6 H6B 109.5
C3 C6 H6C 109.5
H6A C6 H6C 109.5
H6B C6 H6C 109.5
C12 C11 C16 119.36(19)
C12 C11 C1 123.10(17)
C16 C11 C1 117.52(18)
C11 C12 C13 120.6(2)
C11 C12 H12 119.7
C13 C12 H12 119.7
C14 C13 C12 119.8(3)
C14 C13 H13 120.1
C12 C13 H13 120.1
C15 C14 C13 120.0(2)
C15 C14 H14 120.0
C13 C14 H14 120.0
C14 C15 C16 120.3(3)
C14 C15 H15 119.9
C16 C15 H15 119.9
C15 C16 C11 119.9(2)
C15 C16 H16 120.1
C11 C16 H16 120.1
C22 C21 C26 118.6(2)
C22 C21 C2 119.2(2)
C26 C21 C2 122.2(2)
C21 C22 C23 119.7(3)
C21 C22 H22 120.2
C23 C22 H22 120.2
C24 C23 C22 120.5(3)
C24 C23 H23 119.7
C22 C23 H23 119.7
C25 C24 C23 119.7(3)
C25 C24 H24 120.2
C23 C24 H24 120.2
C24 C25 C26 120.6(4)
C24 C25 H25 119.7
C26 C25 H25 119.7
C21 C26 C25 120.8(3)
C21 C26 H26 119.6
C25 C26 H26 119.6
C45 C41 C4 128.10(16)
C45 C41 S42 110.28(14)
C4 C41 S42 121.05(12)
C41 S42 C43 91.18(9)
C44 C43 O46 125.79(18)
C44 C43 S42 111.97(15)
O46 C43 S42 122.15(15)
C43 C44 C45 112.11(17)
C43 C44 H44 123.9
C45 C44 H44 123.9
C41 C45 C44 114.46(17)
C41 C45 H45 122.8
C44 C45 H45 122.8
C43 O46 C47 115.71(17)
O46 C47 H47A 109.5
O46 C47 H47B 109.5
H47A C47 H47B 109.5
O46 C47 H47C 109.5
H47A C47 H47C 109.5
H47B C47 H47C 109.5
C56 C51 C52 118.71(19)
C56 C51 C5 117.95(18)
C52 C51 C5 123.34(17)
C51 C52 C53 120.3(2)
C51 C52 H52 119.9
C53 C52 H52 119.9
C54 C53 C52 120.8(3)
C54 C53 H53 119.6
C52 C53 H53 119.6
C55 C54 C53 119.4(2)
C55 C54 H54 120.3
C53 C54 H54 120.3
C54 C55 C56 120.5(2)
C54 C55 H55 119.7
C56 C55 H55 119.7
C51 C56 C55 120.3(2)
C51 C56 H56 119.8
C55 C56 H56 119.8

loop_
_geom_bond_atom_site_label_1
_geom_bond_atom_site_label_2
_geom_bond_distance
N1 C1 1.340(2)
N1 C2 1.464(2)
N1 H1 0.873(9)
N2 C5 1.327(2)
N2 C4 1.469(2)
N2 H2 0.880(10)
O1 C1 1.229(2)
O2 C5 1.216(2)
C1 C11 1.502(2)
C2 C21 1.519(3)
C2 C3 1.551(2)
C2 H2A 0.9800
C3 C6 1.526(3)
C3 C4 1.539(2)
C3 H3 0.9800
C4 C41 1.499(2)
C4 H4 0.9800
C5 C51 1.497(2)
C6 H6A 0.9600
C6 H6B 0.9600
C6 H6C 0.9600
C11 C12 1.379(3)
C11 C16 1.389(3)
C12 C13 1.382(3)
C12 H12 0.9300
C13 C14 1.381(5)
C13 H13 0.9300
C14 C15 1.374(5)
C14 H14 0.9300
C15 C16 1.387(3)
C15 H15 0.9300
C16 H16 0.9300
C21 C22 1.381(3)
C21 C26 1.385(3)
C22 C23 1.406(4)
C22 H22 0.9300
C23 C24 1.375(6)
C23 H23 0.9300
C24 C25 1.351(6)
C24 H24 0.9300
C25 C26 1.390(4)
C25 H25 0.9300
C26 H26 0.9300
C41 C45 1.354(2)
C41 S42 1.7317(17)
S42 C43 1.7377(19)
C43 C44 1.341(3)
C43 O46 1.349(2)
C44 C45 1.413(3)
C44 H44 0.9300
C45 H45 0.9300
O46 C47 1.418(3)
C47 H47A 0.9600
C47 H47B 0.9600
C47 H47C 0.9600
C51 C56 1.371(3)
C51 C52 1.371(3)
C52 C53 1.378(3)
C52 H52 0.9300
C53 C54 1.365(4)
C53 H53 0.9300
C54 C55 1.349(4)
C54 H54 0.9300
C55 C56 1.390(3)
C55 H55 0.9300
C56 H56 0.9300

loop_
_geom_hbond_atom_site_label_D
_geom_hbond_atom_site_label_H
_geom_hbond_atom_site_label_A
_geom_hbond_distance_DH
_geom_hbond_distance_HA
_geom_hbond_distance_DA
_geom_hbond_angle_DHA
_geom_hbond_site_symmetry_A
N1 H1 O1 0.873(9) 2.201(10) 3.0682(18) 173(2) 4_576
C47 H47A O2 0.96 2.59 3.117(3) 114.8 1_455

loop_
_geom_torsion_atom_site_label_1
_geom_torsion_atom_site_label_2
_geom_torsion_atom_site_label_3
_geom_torsion_atom_site_label_4
_geom_torsion
C2 N1 C1 O1 -4.4(3)
C2 N1 C1 C11 175.31(15)
C1 N1 C2 C21 75.1(2)
C1 N1 C2 C3 -158.68(15)
N1 C2 C3 C6 -72.78(19)
C21 C2 C3 C6 52.7(2)
N1 C2 C3 C4 161.21(14)
C21 C2 C3 C4 -73.25(19)
C5 N2 C4 C41 108.92(19)
C5 N2 C4 C3 -124.50(18)
C6 C3 C4 N2 52.0(2)
C2 C3 C4 N2 179.54(14)
C6 C3 C4 C41 175.25(15)
C2 C3 C4 C41 -57.24(19)
C4 N2 C5 O2 0.3(3)
C4 N2 C5 C51 179.39(16)
O1 C1 C11 C12 -167.5(2)
N1 C1 C11 C12 12.8(3)
O1 C1 C11 C16 14.3(3)
N1 C1 C11 C16 -165.41(17)
C16 C11 C12 C13 0.5(4)
C1 C11 C12 C13 -177.7(2)
C11 C12 C13 C14 0.5(4)
C12 C13 C14 C15 -1.3(5)
C13 C14 C15 C16 1.1(5)
C14 C15 C16 C11 -0.1(4)
C12 C11 C16 C15 -0.7(3)
C1 C11 C16 C15 177.6(2)
N1 C2 C21 C22 -137.62(18)
C3 C2 C21 C22 99.6(2)
N1 C2 C21 C26 42.9(2)
C3 C2 C21 C26 -79.9(2)
C26 C21 C22 C23 0.6(3)
C2 C21 C22 C23 -179.0(2)
C21 C22 C23 C24 0.4(4)
C22 C23 C24 C25 -0.3(5)
C23 C24 C25 C26 -0.7(5)
C22 C21 C26 C25 -1.6(3)
C2 C21 C26 C25 177.9(2)
C24 C25 C26 C21 1.8(5)
N2 C4 C41 C45 -91.3(2)
C3 C4 C41 C45 145.82(17)
N2 C4 C41 S42 79.16(16)
C3 C4 C41 S42 -43.76(19)
C45 C41 S42 C43 -0.36(14)
C4 C41 S42 C43 -172.34(14)
C41 S42 C43 C44 -0.25(15)
C41 S42 C43 O46 -177.03(16)
O46 C43 C44 C45 177.41(18)
S42 C43 C44 C45 0.8(2)
C4 C41 C45 C44 172.14(16)
S42 C41 C45 C44 0.9(2)
C43 C44 C45 C41 -1.1(2)
C44 C43 O46 C47 148.9(2)
S42 C43 O46 C47 -34.8(3)
O2 C5 C51 C56 -13.6(3)
N2 C5 C51 C56 167.3(2)
O2 C5 C51 C52 166.9(2)
N2 C5 C51 C52 -12.1(3)
C56 C51 C52 C53 -0.4(4)
C5 C51 C52 C53 179.1(2)
C51 C52 C53 C54 0.8(5)
C52 C53 C54 C55 -0.5(5)
C53 C54 C55 C56 -0.1(5)
C52 C51 C56 C55 -0.2(4)
C5 C51 C56 C55 -179.7(2)
C54 C55 C56 C51 0.5(5)
